data_2217275
loop_
_publ_author_name
'Tong, Xiao-Lan'
'Liu, Hao'
'Yu, Qun'
'Li, Jian-Rong'

_publ_section_title Poly[bis(\m~2~-5-<i>n</i>-butyltetrazolato-\k^2^<i>N</i>^1^:<i>N</i>^4^)zinc(II)]
_journal_coeditor_code SF2013
_journal_issue 1
_journal_name_full 'Acta Crystallographica Section E'
_journal_page_first m132
_journal_page_last m132
_journal_paper_doi 10.1107/S160053680706518X
_journal_volume 64
_journal_year 2008
_chemical_formula_iupac '[Zn (C5 H9 N4)2]'
_chemical_formula_moiety 'C10 H18 N8 Zn'
_chemical_formula_sum 'C10 H18 N8 Zn'
_chemical_formula_weight 315.69
_chemical_name_systematic
;
Poly[bis(\m~2~-5-<i>n</i>-butyltetrazolato-\k^2^N^1^:N^4^)zinc(II)]
;
_space_group_IT_number 19
_symmetry_cell_setting orthorhombic
_symmetry_space_group_name_Hall 'P 2ac 2ab'
_symmetry_space_group_name_H-M 'P 21 21 21'
_atom_sites_solution_hydrogens geom
_atom_sites_solution_primary direct
_atom_sites_solution_secondary difmap
_cell_angle_alpha 90.00
_cell_angle_beta 90.00
_cell_angle_gamma 90.00
_cell_formula_units_Z 4
_cell_length_a 9.6534(19)
_cell_length_b 10.096(2)
_cell_length_c 14.359(3)
_cell_measurement_reflns_used 5045
_cell_measurement_temperature 113(2)
_cell_measurement_theta_max 27.8924
_cell_measurement_theta_min 2.8370
_cell_volume 1399.4(5)
_computing_cell_refinement 'SMART (Bruker, 1998)'
_computing_data_collection 'SMART (Bruker, 1998)'
_computing_data_reduction 'SHELXTL (Bruker, 1998)'
_computing_molecular_graphics 'SHELXTL (Bruker, 1998)'
_computing_publication_material 'SHELXTL (Bruker, 1998)'
_computing_structure_refinement 'SHELXL97 (Sheldrick, 1997)'
_computing_structure_solution 'SHELXS97 (Sheldrick, 1997)'
_diffrn_ambient_temperature 113(2)
_diffrn_measured_fraction_theta_full 0.993
_diffrn_measured_fraction_theta_max 0.993
_diffrn_measurement_device_type 'Bruker Smart 1000 CCD area-detector'
_diffrn_measurement_method '\f and \w scan'
_diffrn_radiation_monochromator graphite
_diffrn_radiation_source 'fine-focus sealed tube'
_diffrn_radiation_type MoK\a
_diffrn_radiation_wavelength 0.71073
_diffrn_reflns_av_R_equivalents 0.0323
_diffrn_reflns_av_sigmaI/netI 0.0326
_diffrn_reflns_limit_h_max 12
_diffrn_reflns_limit_h_min -11
_diffrn_reflns_limit_k_max 13
_diffrn_reflns_limit_k_min -13
_diffrn_reflns_limit_l_max 18
_diffrn_reflns_limit_l_min -18
_diffrn_reflns_number 17371
_diffrn_reflns_theta_full 27.87
_diffrn_reflns_theta_max 27.87
_diffrn_reflns_theta_min 2.84
_diffrn_standards_number 0
_exptl_absorpt_coefficient_mu 1.756
_exptl_absorpt_correction_T_max 1.0000
_exptl_absorpt_correction_T_min 0.9780
_exptl_absorpt_correction_type multi-scan
_exptl_absorpt_process_details '(SADABS; Bruker, 1998)'
_exptl_crystal_colour Colorless
_exptl_crystal_density_diffrn 1.498
_exptl_crystal_density_method 'not measured'
_exptl_crystal_description Block
_exptl_crystal_F_000 656
_exptl_crystal_size_max 0.24
_exptl_crystal_size_mid 0.22
_exptl_crystal_size_min 0.22
_refine_diff_density_max 0.498
_refine_diff_density_min -0.346
_refine_ls_abs_structure_details 'Flack (1983), 1405 Friedel pairs'
_refine_ls_abs_structure_Flack -0.012(9)
_refine_ls_extinction_method none
_refine_ls_goodness_of_fit_ref 1.019
_refine_ls_hydrogen_treatment constr
_refine_ls_matrix_type full
_refine_ls_number_parameters 172
_refine_ls_number_reflns 3325
_refine_ls_number_restraints 0
_refine_ls_restrained_S_all 1.019
_refine_ls_R_factor_all 0.0245
_refine_ls_R_factor_gt 0.0215
_refine_ls_shift/su_max 0.001
_refine_ls_shift/su_mean <0.001
_refine_ls_structure_factor_coef Fsqd
_refine_ls_weighting_details 'calc w=1/[\s^2^(Fo^2^)+(0.0274P)^2^] where P=(Fo^2^+2Fc^2^)/3'
_refine_ls_weighting_scheme calc
_refine_ls_wR_factor_gt 0.0489
_refine_ls_wR_factor_ref 0.0499
_reflns_number_gt 3068
_reflns_number_total 3325
_reflns_threshold_expression I>2\s(I)
_cod_data_source_file sf2013.cif
_cod_data_source_block I
_cod_depositor_comments
;
The following automatic conversions were performed:
'_symmetry_cell_setting' value 'Orthorhombic' changed to 'orthorhombic'
according to '/home/saulius/struct/CIF-dictionaries/cif_core.dic'
dictionary named 'cif_core.dic' version 2.4.1 from
2010-06-29.

'_geom_bond_publ_flag' value 'No' changed to 'no' according
to '/home/saulius/struct/CIF-dictionaries/cif_core.dic' dictionary named
'cif_core.dic' version 2.4.1 from 2010-06-29 (42
times).

'_geom_angle_publ_flag' value 'No' changed to 'no' according to
'/home/saulius/struct/CIF-dictionaries/cif_core.dic' dictionary named
'cif_core.dic' version 2.4.1 from 2010-06-29 (76 times).

Automatic conversion script
Id: cif_fix_enum 1527 2010-12-29 10:47:43Z saulius 

The following automatic conversions were performed:

'_symmetry_cell_setting' value 'Orthorhombic' changed to
'orthorhombic' according to
/home/saulius/struct/CIF-dictionaries/cif_core.dic dictionary named
'cif_core.dic' version 2.4.1 from 2010-06-29.

'_geom_bond_publ_flag'
value 'No' changed to 'no' according to
/home/saulius/struct/CIF-dictionaries/cif_core.dic dictionary named
'cif_core.dic' version 2.4.1 from 2010-06-29 (42
times).

'_geom_angle_publ_flag' value 'No' changed to 'no' according
to /home/saulius/struct/CIF-dictionaries/cif_core.dic dictionary
named 'cif_core.dic' version 2.4.1 from 2010-06-29 (76 times).

Automatic conversion script
Id: cif_fix_values 1715 2011-07-08 13:25:40Z adriana 
;
_cod_database_code 2217275
_cod_database_fobs_code 2217275

loop_
_symmetry_equiv_pos_as_xyz
'x, y, z'
'-x+1/2, -y, z+1/2'
'-x, y+1/2, -z+1/2'
'x+1/2, -y+1/2, -z'

loop_
_atom_site_type_symbol
_atom_site_label
_atom_site_fract_x
_atom_site_fract_y
_atom_site_fract_z
_atom_site_U_iso_or_equiv
_atom_site_adp_type
_atom_site_calc_flag
_atom_site_refinement_flags
_atom_site_occupancy
Zn Zn1 -0.029407(19) -0.736890(17) -0.131493(12) 0.01072(6) Uani d . 1
C C1 -0.26406(18) -0.79890(17) 0.00726(12) 0.0128(4) Uani d . 1
C C2 -0.2305(2) -0.94018(19) 0.02652(15) 0.0211(4) Uani d . 1
H H2A -0.2072 -0.9498 0.0919 0.025 Uiso calc R 1
H H2B -0.1497 -0.9653 -0.0096 0.025 Uiso calc R 1
C C3 -0.3495(2) -1.03381(19) 0.00312(17) 0.0294(5) Uani d . 1
H H3A -0.3606 -1.0382 -0.0639 0.035 Uiso calc R 1
H H3B -0.4347 -0.9993 0.0294 0.035 Uiso calc R 1
C C4 -0.3233(3) -1.1747(2) 0.0416(2) 0.0495(7) Uani d . 1
H H4A -0.2441 -1.2133 0.0101 0.059 Uiso calc R 1
H H4B -0.3018 -1.1693 0.1075 0.059 Uiso calc R 1
C C5 -0.4459(3) -1.2612(2) 0.0281(2) 0.0636(8) Uani d . 1
H H5A -0.4274 -1.3472 0.0538 0.085 Uiso calc R 1
H H5B -0.4652 -1.2695 -0.0373 0.085 Uiso calc R 1
H H5C -0.5245 -1.2230 0.0590 0.085 Uiso calc R 1
C C6 0.04569(18) -0.97174(16) -0.25457(11) 0.0131(4) Uani d . 1
C C7 0.19069(19) -0.92793(18) -0.27100(14) 0.0168(4) Uani d . 1
H H7A 0.2021 -0.8392 -0.2463 0.020 Uiso calc R 1
H H7B 0.2073 -0.9240 -0.3376 0.020 Uiso calc R 1
C C8 0.29893(19) -1.01919(19) -0.22630(15) 0.0226(4) Uani d . 1
H H8A 0.2883 -1.1079 -0.2512 0.027 Uiso calc R 1
H H8B 0.2828 -1.0232 -0.1597 0.027 Uiso calc R 1
C C9 0.4475(2) -0.9711(2) -0.24428(16) 0.0313(5) Uani d . 1
H H9A 0.5121 -1.0369 -0.2210 0.038 Uiso calc R 1
H H9B 0.4619 -0.9629 -0.3109 0.038 Uiso calc R 1
C C10 0.4783(2) -0.8388(2) -0.1982(2) 0.0468(7) Uani d . 1
H H10A 0.5718 -0.8128 -0.2120 0.070 Uiso calc R 1
H H10B 0.4673 -0.8470 -0.1320 0.070 Uiso calc R 1
H H10C 0.4154 -0.7729 -0.2214 0.070 Uiso calc R 1
N N1 -0.19539(15) -0.71806(14) -0.05010(10) 0.0135(3) Uani d . 1
N N2 -0.25827(17) -0.59748(15) -0.04447(12) 0.0188(4) Uani d . 1
N N3 -0.36058(17) -0.60558(15) 0.01261(11) 0.0177(3) Uani d . 1
N N4 -0.36690(14) -0.73163(15) 0.04700(10) 0.0137(3) Uani d . 1
N N5 -0.04611(16) -0.90468(13) -0.20430(10) 0.0131(3) Uani d . 1
N N6 -0.16579(16) -0.97651(15) -0.20460(11) 0.0162(3) Uani d . 1
N N7 -0.14673(16) -1.08254(16) -0.25271(11) 0.0162(3) Uani d . 1
N N8 -0.01317(16) -1.08258(14) -0.28558(10) 0.0136(3) Uani d . 1

loop_
_atom_site_aniso_label
_atom_site_aniso_U_11
_atom_site_aniso_U_22
_atom_site_aniso_U_33
_atom_site_aniso_U_12
_atom_site_aniso_U_13
_atom_site_aniso_U_23
Zn1 0.01061(9) 0.01059(9) 0.01096(9) -0.00005(7) 0.00044(8) 0.00010(7)
C1 0.0115(8) 0.0141(9) 0.0126(8) 0.0008(6) -0.0007(7) -0.0011(7)
C2 0.0235(11) 0.0146(10) 0.0250(10) 0.0049(8) 0.0080(9) 0.0031(8)
C3 0.0306(12) 0.0158(11) 0.0418(14) -0.0035(9) 0.0143(10) -0.0064(9)
C4 0.0491(16) 0.0252(13) 0.074(2) 0.0053(12) 0.0047(16) -0.0033(13)
C5 0.066(2) 0.0236(13) 0.071(2) -0.0005(14) 0.0079(17) 0.0005(14)
C6 0.0151(9) 0.0116(8) 0.0126(8) 0.0030(7) -0.0003(8) 0.0003(6)
C7 0.0139(9) 0.0140(9) 0.0223(10) -0.0017(7) 0.0028(8) -0.0055(8)
C8 0.0185(10) 0.0204(10) 0.0288(11) 0.0016(8) -0.0013(9) -0.0045(8)
C9 0.0156(11) 0.0356(12) 0.0425(13) 0.0034(9) -0.0011(10) -0.0062(10)
C10 0.0216(12) 0.0350(13) 0.074(2) -0.0046(11) -0.0066(15) -0.0078(13)
N1 0.0142(7) 0.0127(8) 0.0136(7) 0.0004(6) 0.0014(6) -0.0001(6)
N2 0.0200(8) 0.0135(8) 0.0229(9) 0.0030(6) 0.0073(7) 0.0021(7)
N3 0.0213(9) 0.0119(8) 0.0200(8) 0.0004(6) 0.0064(7) 0.0032(6)
N4 0.0166(7) 0.0105(7) 0.0140(7) 0.0007(6) 0.0007(6) 0.0014(6)
N5 0.0123(8) 0.0124(7) 0.0146(7) -0.0003(6) 0.0014(6) -0.0006(6)
N6 0.0132(8) 0.0161(8) 0.0195(8) -0.0045(6) 0.0017(7) -0.0047(7)
N7 0.0129(8) 0.0194(8) 0.0162(8) -0.0011(6) 0.0027(7) -0.0027(6)
N8 0.0124(8) 0.0141(7) 0.0143(7) -0.0016(6) 0.0015(6) -0.0024(6)

loop_
_atom_type_symbol
_atom_type_description
_atom_type_scat_dispersion_real
_atom_type_scat_dispersion_imag
_atom_type_scat_source
C C 0.0033 0.0016 'International Tables Vol C Tables 4.2.6.8 and 6.1.1.4'
H H 0.0000 0.0000 'International Tables Vol C Tables 4.2.6.8 and 6.1.1.4'
N N 0.0061 0.0033 'International Tables Vol C Tables 4.2.6.8 and 6.1.1.4'
Zn Zn 0.2839 1.4301 'International Tables Vol C Tables 4.2.6.8 and 6.1.1.4'

loop_
_geom_angle_atom_site_label_1
_geom_angle_atom_site_label_2
_geom_angle_atom_site_label_3
_geom_angle_site_symmetry_1
_geom_angle_site_symmetry_3
_geom_angle
_geom_angle_publ_flag
N1 Zn1 N5 . . 108.85(6) no
N1 Zn1 N8 . 3_554 116.07(6) no
N5 Zn1 N8 . 3_554 111.41(6) no
N1 Zn1 N4 . 4_535 106.79(6) no
N5 Zn1 N4 . 4_535 104.18(6) no
N8 Zn1 N4 3_554 4_535 108.77(6) no
N4 C1 N1 . . 108.82(16) no
N4 C1 C2 . . 124.86(16) no
N1 C1 C2 . . 126.30(16) no
C1 C2 C3 . . 112.90(17) no
C1 C2 H2A . . 109.0 no
C3 C2 H2A . . 109.0 no
C1 C2 H2B . . 109.0 no
C3 C2 H2B . . 109.0 no
H2A C2 H2B . . 107.8 no
C2 C3 C4 . . 111.6(2) no
C2 C3 H3A . . 109.3 no
C4 C3 H3A . . 109.3 no
C2 C3 H3B . . 109.3 no
C4 C3 H3B . . 109.3 no
H3A C3 H3B . . 108.0 no
C5 C4 C3 . . 111.4(2) no
C5 C4 H4A . . 109.4 no
C3 C4 H4A . . 109.4 no
C5 C4 H4B . . 109.4 no
C3 C4 H4B . . 109.4 no
H4A C4 H4B . . 108.0 no
C4 C5 H5A . . 109.5 no
C4 C5 H5B . . 109.5 no
H5A C5 H5B . . 109.5 no
C4 C5 H5C . . 109.5 no
H5A C5 H5C . . 109.5 no
H5B C5 H5C . . 109.5 no
N5 C6 N8 . . 108.99(15) no
N5 C6 C7 . . 124.24(15) no
N8 C6 C7 . . 126.77(16) no
C6 C7 C8 . . 113.35(16) no
C6 C7 H7A . . 108.9 no
C8 C7 H7A . . 108.9 no
C6 C7 H7B . . 108.9 no
C8 C7 H7B . . 108.9 no
H7A C7 H7B . . 107.7 no
C7 C8 C9 . . 112.09(17) no
C7 C8 H8A . . 109.2 no
C9 C8 H8A . . 109.2 no
C7 C8 H8B . . 109.2 no
C9 C8 H8B . . 109.2 no
H8A C8 H8B . . 107.9 no
C10 C9 C8 . . 112.78(18) no
C10 C9 H9A . . 109.0 no
C8 C9 H9A . . 109.0 no
C10 C9 H9B . . 109.0 no
C8 C9 H9B . . 109.0 no
H9A C9 H9B . . 107.8 no
C9 C10 H10A . . 109.5 no
C9 C10 H10B . . 109.5 no
H10A C10 H10B . . 109.5 no
C9 C10 H10C . . 109.5 no
H10A C10 H10C . . 109.5 no
H10B C10 H10C . . 109.5 no
C1 N1 N2 . . 106.75(14) no
C1 N1 Zn1 . . 134.64(12) no
N2 N1 Zn1 . . 118.57(11) no
N3 N2 N1 . . 108.85(14) no
N2 N3 N4 . . 108.89(14) no
C1 N4 N3 . . 106.68(14) no
C1 N4 Zn1 . 4_435 139.52(13) no
N3 N4 Zn1 . 4_435 113.61(11) no
C6 N5 N6 . . 106.99(14) no
C6 N5 Zn1 . . 131.52(12) no
N6 N5 Zn1 . . 121.40(11) no
N7 N6 N5 . . 108.83(14) no
N6 N7 N8 . . 108.60(14) no
C6 N8 N7 . . 106.59(14) no
C6 N8 Zn1 . 3_544 139.87(13) no
N7 N8 Zn1 . 3_544 113.40(11) no

loop_
_geom_bond_atom_site_label_1
_geom_bond_atom_site_label_2
_geom_bond_site_symmetry_2
_geom_bond_distance
_geom_bond_publ_flag
Zn1 N1 . 1.9923(15) no
Zn1 N5 . 1.9971(14) no
Zn1 N8 3_554 2.0035(14) no
Zn1 N4 4_535 2.0085(14) no
C1 N4 . 1.331(2) no
C1 N1 . 1.336(2) no
C1 C2 . 1.489(3) no
C2 C3 . 1.525(3) no
C2 H2A . 0.9700 no
C2 H2B . 0.9700 no
C3 C4 . 1.547(3) no
C3 H3A . 0.9700 no
C3 H3B . 0.9700 no
C4 C5 . 1.484(3) no
C4 H4A . 0.9700 no
C4 H4B . 0.9700 no
C5 H5A . 0.9600 no
C5 H5B . 0.9600 no
C5 H5C . 0.9600 no
C6 N5 . 1.329(2) no
C6 N8 . 1.332(2) no
C6 C7 . 1.487(2) no
C7 C8 . 1.534(3) no
C7 H7A . 0.9700 no
C7 H7B . 0.9700 no
C8 C9 . 1.536(3) no
C8 H8A . 0.9700 no
C8 H8B . 0.9700 no
C9 C10 . 1.521(3) no
C9 H9A . 0.9700 no
C9 H9B . 0.9700 no
C10 H10A . 0.9600 no
C10 H10B . 0.9600 no
C10 H10C . 0.9600 no
N1 N2 . 1.363(2) no
N2 N3 . 1.286(2) no
N3 N4 . 1.366(2) no
N4 Zn1 4_435 2.0085(14) no
N5 N6 . 1.364(2) no
N6 N7 . 1.287(2) no
N7 N8 . 1.373(2) no
N8 Zn1 3_544 2.0035(14) no

loop_
_geom_torsion_atom_site_label_1
_geom_torsion_atom_site_label_2
_geom_torsion_atom_site_label_3
_geom_torsion_atom_site_label_4
_geom_torsion_site_symmetry_1
_geom_torsion_site_symmetry_4
_geom_torsion
N4 C1 C2 C3 . . 60.4(3)
N1 C1 C2 C3 . . -121.4(2)
C1 C2 C3 C4 . . -168.7(2)
C2 C3 C4 C5 . . 173.6(2)
N5 C6 C7 C8 . . 114.1(2)
N8 C6 C7 C8 . . -64.9(2)
C6 C7 C8 C9 . . -179.85(16)
C7 C8 C9 C10 . . 65.2(2)
N4 C1 N1 N2 . . 0.4(2)
C2 C1 N1 N2 . . -178.09(17)
N4 C1 N1 Zn1 . . 177.93(12)
C2 C1 N1 Zn1 . . -0.5(3)
N5 Zn1 N1 C1 . . 46.63(19)
N8 Zn1 N1 C1 3_554 . 173.24(16)
N4 Zn1 N1 C1 4_535 . -65.30(18)
N5 Zn1 N1 N2 . . -136.05(13)
N8 Zn1 N1 N2 3_554 . -9.44(15)
N4 Zn1 N1 N2 4_535 . 112.02(13)
C1 N1 N2 N3 . . -0.7(2)
Zn1 N1 N2 N3 . . -178.68(12)
N1 N2 N3 N4 . . 0.7(2)
N1 C1 N4 N3 . . 0.01(19)
C2 C1 N4 N3 . . 178.52(17)
N1 C1 N4 Zn1 . 4_435 174.28(14)
C2 C1 N4 Zn1 . 4_435 -7.2(3)
N2 N3 N4 C1 . . -0.44(19)
N2 N3 N4 Zn1 . 4_435 -176.38(12)
N8 C6 N5 N6 . . -0.20(19)
C7 C6 N5 N6 . . -179.41(16)
N8 C6 N5 Zn1 . . 176.40(12)
C7 C6 N5 Zn1 . . -2.8(3)
N1 Zn1 N5 C6 . . -166.75(15)
N8 Zn1 N5 C6 3_554 . 64.01(17)
N4 Zn1 N5 C6 4_535 . -53.10(16)
N1 Zn1 N5 N6 . . 9.43(14)
N8 Zn1 N5 N6 3_554 . -119.81(13)
N4 Zn1 N5 N6 4_535 . 123.08(13)
C6 N5 N6 N7 . . 0.2(2)
Zn1 N5 N6 N7 . . -176.78(11)
N5 N6 N7 N8 . . -0.18(19)
N5 C6 N8 N7 . . 0.09(18)
C7 C6 N8 N7 . . 179.28(17)
N5 C6 N8 Zn1 . 3_544 175.30(14)
C7 C6 N8 Zn1 . 3_544 -5.5(3)
N6 N7 N8 C6 . . 0.06(18)
N6 N7 N8 Zn1 . 3_544 -176.58(12)
